data_2240668
loop_
_publ_author_name
'Setifi, Zouaoui'
'Valkonen, Arto'
'Fernandes, Manuel A.'
'Nummelin, Sami'
'Boughzala, Habib'
'Setifi, Fatima'
'Glidewell, Christopher'

_publ_section_title
;
 Crystal structures of 2,2'-bipyridin-1-ium
 1,1,3,3-tetracyano-2-ethoxyprop-2-en-1-ide and bis(2,2'-bipyridin-1-ium)
 1,1,3,3-tetracyano-2-(dicyanomethylene)propane-1,3-diide
;
_journal_coeditor_code HB7404
_journal_issue 5
_journal_name_full 'Acta Crystallographica Section E'
_journal_page_first 509
_journal_page_last 515
_journal_paper_doi 10.1107/S2056989015007306
_journal_volume 71
_journal_year 2015
_chemical_formula_iupac '2C10 H9 N2 +, C10 N6 2-'
_chemical_formula_moiety '2(C10 H9 N2 +), C10 N6 2-'
_chemical_formula_sum 'C30 H18 N10'
_chemical_formula_weight 518.54
_chemical_name_systematic
;
Bis(2,2'-bipyridin-1-ium)
1,1,3,3-tetracyano-2-(dicyanomethylene)propane-1,3-diide
;
_space_group_crystal_system monoclinic
_space_group_IT_number 14
_space_group_name_Hall '-P 2ybc'
_space_group_name_H-M_alt 'P 1 21/c 1'
_symmetry_space_group_name_Hall '-P 2ybc'
_symmetry_space_group_name_H-M 'P 1 21/c 1'
_atom_sites_solution_hydrogens mixed
_audit_creation_method SHELXL-2014
_cell_angle_alpha 90
_cell_angle_beta 116.721(3)
_cell_angle_gamma 90
_cell_formula_units_Z 4
_cell_length_a 13.4195(8)
_cell_length_b 16.1801(8)
_cell_length_c 12.9058(9)
_cell_measurement_reflns_used 5568
_cell_measurement_temperature 173(2)
_cell_measurement_theta_max 28.294
_cell_measurement_theta_min 1.699
_cell_volume 2503.0(3)
_computing_cell_refinement
;
APEX2 and SAINT (Bruker, 2009)
;
_computing_data_collection
;
APEX2 (Bruker, 2009
;
_computing_data_reduction
;
SAINT (Bruker, 2009)
;
_computing_molecular_graphics
;
PLATON (Spek, 2009)
;
_computing_publication_material
;
SHELXL2014 (Sheldrick, 2015) and PLATON (Spek, 2009)
;
_computing_structure_refinement
;
SHELXL2014 (Sheldrick, 2015)
;
_computing_structure_solution
;
SHELXS97 (Sheldrick, 2008)
;
_diffrn_ambient_temperature 173(2)
_diffrn_measured_fraction_theta_full 1.000
_diffrn_measured_fraction_theta_max 0.999
_diffrn_measurement_device_type 'Bruker APEXII CCD'
_diffrn_measurement_method '\f  & \w scans'
_diffrn_radiation_monochromator graphite
_diffrn_radiation_source 'fine-focus sealed tube'
_diffrn_radiation_type MoK\a
_diffrn_radiation_wavelength 0.71073
_diffrn_reflns_av_R_equivalents 0.0855
_diffrn_reflns_limit_h_max 16
_diffrn_reflns_limit_h_min -13
_diffrn_reflns_limit_k_max 19
_diffrn_reflns_limit_k_min -18
_diffrn_reflns_limit_l_max 14
_diffrn_reflns_limit_l_min -15
_diffrn_reflns_number 14513
_diffrn_reflns_theta_full 25.242
_diffrn_reflns_theta_max 25.398
_diffrn_reflns_theta_min 1.699
_diffrn_standards_decay_% 0
_diffrn_standards_interval_count 0
_diffrn_standards_interval_time 0
_diffrn_standards_number 0
_exptl_absorpt_coefficient_mu 0.088
_exptl_absorpt_correction_type none
_exptl_crystal_colour yellow
_exptl_crystal_density_diffrn 1.376
_exptl_crystal_description block
_exptl_crystal_F_000 1072
_exptl_crystal_size_max 0.210
_exptl_crystal_size_mid 0.140
_exptl_crystal_size_min 0.090
_refine_diff_density_max 0.382
_refine_diff_density_min -0.262
_refine_ls_extinction_method none
_refine_ls_goodness_of_fit_ref 0.982
_refine_ls_hydrogen_treatment mixed
_refine_ls_matrix_type full
_refine_ls_number_parameters 367
_refine_ls_number_reflns 4607
_refine_ls_number_restraints 0
_refine_ls_restrained_S_all 0.982
_refine_ls_R_factor_all 0.1665
_refine_ls_R_factor_gt 0.0669
_refine_ls_shift/su_max 0.000
_refine_ls_shift/su_mean 0.000
_refine_ls_structure_factor_coef Fsqd
_refine_ls_weighting_details 'w=1/[\s^2^(Fo^2^)+(0.0713P)^2^] where P=(Fo^2^+2Fc^2^)/3'
_refine_ls_weighting_scheme calc
_refine_ls_wR_factor_gt 0.1552
_refine_ls_wR_factor_ref 0.1831
_reflns_number_gt 2137
_reflns_number_total 4607
_reflns_threshold_expression I>2\s(I)
_cod_data_source_file hb7404sup1.cif
_cod_data_source_block II
_cod_database_code 2240668
_shelx_space_group_comment
;
The symmetry employed for this shelxl refinement is uniquely defined
by the following loop, which should always be used as a source of
symmetry information in preference to the above space-group names.
They are only intended as comments.
;
_shelx_estimated_absorpt_t_min 0.982
_shelx_estimated_absorpt_t_max 0.992
_shelxl_version_number 2.014

loop_
_space_group_symop_operation_xyz
'x, y, z'
'-x, y+1/2, -z+1/2'
'-x, -y, -z'
'x, -y-1/2, z-1/2'

loop_
_atom_site_type_symbol
_atom_site_label
_atom_site_fract_x
_atom_site_fract_y
_atom_site_fract_z
_atom_site_U_iso_or_equiv
_atom_site_adp_type
_atom_site_calc_flag
_atom_site_occupancy
N N11 0.3903(2) 0.52309(19) 0.3636(3) 0.0206(8) Uani d 1
H H11 0.383(3) 0.483(2) 0.409(3) 0.025 Uiso d 1
C C12 0.3951(3) 0.4944(2) 0.2684(3) 0.0209(9) Uani d 1
C C13 0.4011(3) 0.5512(2) 0.1917(3) 0.0245(10) Uani d 1
H H13 0.4047 0.5330 0.1234 0.029 Uiso calc 1
C C14 0.4019(3) 0.6344(3) 0.2146(4) 0.0320(11) Uani d 1
H H14 0.4044 0.6737 0.1612 0.038 Uiso calc 1
C C15 0.3990(3) 0.6611(2) 0.3151(4) 0.0317(11) Uani d 1
H H15 0.4006 0.7184 0.3317 0.038 Uiso calc 1
C C16 0.3937(3) 0.6040(2) 0.3895(4) 0.0250(10) Uani d 1
H H16 0.3925 0.6210 0.4593 0.030 Uiso calc 1
N N21 0.3977(3) 0.36187(19) 0.3483(3) 0.0273(9) Uani d 1
C C22 0.3892(3) 0.4033(2) 0.2542(4) 0.0235(10) Uani d 1
C C23 0.3719(3) 0.3648(2) 0.1524(4) 0.0300(11) Uani d 1
H H23 0.3679 0.3958 0.0882 0.036 Uiso calc 1
C C24 0.3604(3) 0.2798(3) 0.1462(4) 0.0401(12) Uani d 1
H H24 0.3465 0.2513 0.0766 0.048 Uiso calc 1
C C25 0.3694(4) 0.2373(3) 0.2413(5) 0.0409(12) Uani d 1
H H25 0.3622 0.1789 0.2392 0.049 Uiso calc 1
C C26 0.3890(3) 0.2808(3) 0.3404(4) 0.0369(12) Uani d 1
H H26 0.3966 0.2507 0.4067 0.044 Uiso calc 1
N N31 0.1131(3) 0.62657(19) 1.1404(3) 0.0246(9) Uani d 1
H H31 0.115(3) 0.592(2) 1.086(3) 0.030 Uiso d 1
C C32 0.1142(3) 0.5861(2) 1.2326(3) 0.0185(9) Uani d 1
C C33 0.1241(3) 0.6335(2) 1.3253(4) 0.0285(10) Uani d 1
H H33 0.1266 0.6075 1.3924 0.034 Uiso calc 1
C C34 0.1307(3) 0.7188(2) 1.3214(4) 0.0329(11) Uani d 1
H H34 0.1378 0.7510 1.3859 0.039 Uiso calc 1
C C35 0.1269(3) 0.7569(2) 1.2248(4) 0.0292(11) Uani d 1
H H35 0.1295 0.8154 1.2209 0.035 Uiso calc 1
C C36 0.1195(3) 0.7089(2) 1.1343(4) 0.0316(11) Uani d 1
H H36 0.1188 0.7339 1.0674 0.038 Uiso calc 1
N N41 0.1140(3) 0.46447(19) 1.1296(3) 0.0227(8) Uani d 1
C C42 0.1077(3) 0.4958(2) 1.2227(3) 0.0207(9) Uani d 1
C C43 0.0985(3) 0.4463(2) 1.3062(4) 0.0283(10) Uani d 1
H H43 0.0916 0.4702 1.3699 0.034 Uiso calc 1
C C44 0.0998(3) 0.3618(2) 1.2944(4) 0.0307(11) Uani d 1
H H44 0.0965 0.3264 1.3515 0.037 Uiso calc 1
C C45 0.1060(3) 0.3294(3) 1.1987(4) 0.0299(11) Uani d 1
H H45 0.1053 0.2713 1.1875 0.036 Uiso calc 1
C C46 0.1132(3) 0.3834(2) 1.1198(4) 0.0285(11) Uani d 1
H H46 0.1178 0.3608 1.0542 0.034 Uiso calc 1
C C5 0.2470(3) 0.5068(2) 0.7478(3) 0.0208(9) Uani d 1
C C51 0.2195(3) 0.4600(2) 0.6463(3) 0.0236(10) Uani d 1
C C511 0.2894(3) 0.4602(2) 0.5908(3) 0.0200(9) Uani d 1
N N511 0.3457(3) 0.4592(2) 0.5464(3) 0.0344(9) Uani d 1
C C512 0.1214(4) 0.4089(3) 0.5963(4) 0.0290(11) Uani d 1
N N512 0.0434(3) 0.3695(2) 0.5487(3) 0.0435(11) Uani d 1
C C52 0.2057(3) 0.4868(2) 0.8279(3) 0.0255(10) Uani d 1
C C521 0.1746(3) 0.4044(3) 0.8405(4) 0.0271(10) Uani d 1
N N521 0.1522(3) 0.3395(2) 0.8607(3) 0.0375(10) Uani d 1
C C522 0.1872(3) 0.5464(2) 0.8970(4) 0.0233(10) Uani d 1
N N522 0.1686(3) 0.5942(2) 0.9524(3) 0.0351(9) Uani d 1
C C53 0.3161(3) 0.5786(2) 0.7695(4) 0.0271(10) Uani d 1
C C531 0.3839(4) 0.6070(3) 0.8849(4) 0.0304(11) Uani d 1
N N531 0.4417(3) 0.6318(2) 0.9736(3) 0.0456(11) Uani d 1
C C532 0.3220(3) 0.6245(2) 0.6771(4) 0.0261(10) Uani d 1
N N532 0.3242(3) 0.6642(2) 0.6070(3) 0.0331(9) Uani d 1

loop_
_atom_site_aniso_label
_atom_site_aniso_U_11
_atom_site_aniso_U_22
_atom_site_aniso_U_33
_atom_site_aniso_U_12
_atom_site_aniso_U_13
_atom_site_aniso_U_23
N11 0.0184(19) 0.023(2) 0.023(2) -0.0027(15) 0.0117(17) -0.0006(16)
C12 0.015(2) 0.035(2) 0.014(2) -0.0003(17) 0.0069(19) -0.0038(19)
C13 0.024(3) 0.036(3) 0.017(2) -0.0011(19) 0.012(2) 0.004(2)
C14 0.023(3) 0.037(3) 0.031(3) -0.001(2) 0.007(2) 0.010(2)
C15 0.028(3) 0.022(2) 0.042(3) 0.0000(18) 0.013(2) 0.001(2)
C16 0.020(2) 0.030(2) 0.023(3) 0.0050(18) 0.009(2) 0.000(2)
N21 0.031(2) 0.025(2) 0.027(2) 0.0023(15) 0.0142(19) 0.0049(16)
C22 0.015(2) 0.030(2) 0.025(3) 0.0011(18) 0.010(2) -0.003(2)
C23 0.027(3) 0.043(3) 0.025(3) -0.005(2) 0.016(2) -0.006(2)
C24 0.032(3) 0.045(3) 0.040(3) 0.005(2) 0.012(3) -0.016(2)
C25 0.034(3) 0.030(3) 0.055(4) -0.003(2) 0.017(3) -0.006(3)
C26 0.041(3) 0.029(3) 0.037(3) 0.001(2) 0.014(3) 0.001(2)
N31 0.035(2) 0.022(2) 0.022(2) 0.0014(15) 0.0167(19) -0.0069(16)
C32 0.015(2) 0.028(2) 0.014(2) 0.0015(17) 0.007(2) -0.0003(19)
C33 0.030(3) 0.039(3) 0.021(3) 0.006(2) 0.015(2) 0.004(2)
C34 0.035(3) 0.038(3) 0.033(3) -0.005(2) 0.021(2) -0.013(2)
C35 0.033(3) 0.025(2) 0.039(3) 0.0009(18) 0.024(2) 0.000(2)
C36 0.040(3) 0.028(3) 0.035(3) 0.002(2) 0.024(3) 0.003(2)
N41 0.023(2) 0.026(2) 0.020(2) -0.0006(15) 0.0112(17) -0.0023(16)
C42 0.018(2) 0.022(2) 0.023(3) -0.0001(16) 0.009(2) 0.0065(19)
C43 0.023(3) 0.042(3) 0.018(3) 0.0018(19) 0.007(2) 0.000(2)
C44 0.030(3) 0.029(3) 0.033(3) -0.0034(19) 0.013(2) 0.008(2)
C45 0.022(3) 0.031(2) 0.035(3) -0.0032(18) 0.011(2) 0.000(2)
C46 0.021(3) 0.033(3) 0.031(3) -0.0029(18) 0.011(2) -0.007(2)
C5 0.016(2) 0.027(2) 0.023(2) -0.0003(16) 0.0113(19) 0.0029(18)
C51 0.020(2) 0.026(2) 0.024(3) 0.0013(18) 0.010(2) 0.000(2)
C511 0.021(2) 0.022(2) 0.020(2) -0.0016(17) 0.011(2) -0.0003(18)
N511 0.029(2) 0.049(2) 0.028(2) 0.0044(17) 0.015(2) -0.0028(18)
C512 0.030(3) 0.036(3) 0.028(3) -0.002(2) 0.019(2) -0.007(2)
N512 0.047(3) 0.051(2) 0.038(3) -0.017(2) 0.023(2) -0.005(2)
C52 0.032(3) 0.025(2) 0.023(3) 0.0061(18) 0.016(2) 0.0042(19)
C521 0.023(3) 0.035(3) 0.024(3) -0.004(2) 0.012(2) 0.001(2)
N521 0.050(3) 0.035(2) 0.032(3) -0.0127(18) 0.022(2) -0.0073(18)
C522 0.028(3) 0.024(2) 0.019(2) -0.0046(18) 0.012(2) -0.003(2)
N522 0.038(2) 0.046(2) 0.025(2) 0.0089(19) 0.017(2) 0.0015(19)
C53 0.032(3) 0.028(2) 0.025(3) -0.0022(19) 0.017(2) 0.003(2)
C531 0.034(3) 0.037(3) 0.023(3) -0.005(2) 0.015(3) 0.000(2)
N531 0.050(3) 0.052(2) 0.031(3) -0.023(2) 0.014(2) -0.008(2)
C532 0.024(3) 0.029(2) 0.026(3) -0.0022(18) 0.012(2) 0.002(2)
N532 0.043(2) 0.028(2) 0.035(3) -0.0075(17) 0.024(2) -0.0010(18)

loop_
_atom_type_symbol
_atom_type_description
_atom_type_scat_dispersion_real
_atom_type_scat_dispersion_imag
_atom_type_scat_source
C C 0.0033 0.0016 'International Tables Vol C Tables 4.2.6.8 and 6.1.1.4'
H H 0.0000 0.0000 'International Tables Vol C Tables 4.2.6.8 and 6.1.1.4'
N N 0.0061 0.0033 'International Tables Vol C Tables 4.2.6.8 and 6.1.1.4'

loop_
_geom_angle_atom_site_label_1
_geom_angle_atom_site_label_2
_geom_angle_atom_site_label_3
_geom_angle
_geom_angle_publ_flag
C12 N11 C16 123.5(3) ?
C12 N11 H11 114(2) ?
C16 N11 H11 123(2) ?
N11 C12 C13 118.0(4) ?
N11 C12 C22 115.8(3) ?
C13 C12 C22 126.2(4) ?
C14 C13 C12 119.6(4) ?
C14 C13 H13 120.2 ?
C12 C13 H13 120.2 ?
C13 C14 C15 120.4(4) ?
C13 C14 H14 119.8 ?
C15 C14 H14 119.8 ?
C16 C15 C14 118.9(4) ?
C16 C15 H15 120.6 ?
C14 C15 H15 120.6 ?
N11 C16 C15 119.6(4) ?
N11 C16 H16 120.2 ?
C15 C16 H16 120.2 ?
C26 N21 C22 117.3(4) ?
N21 C22 C23 123.0(4) ?
N21 C22 C12 113.9(3) ?
C23 C22 C12 123.0(4) ?
C22 C23 C24 118.2(4) ?
C22 C23 H23 120.9 ?
C24 C23 H23 120.9 ?
C25 C24 C23 119.1(4) ?
C25 C24 H24 120.5 ?
C23 C24 H24 120.5 ?
C24 C25 C26 118.7(4) ?
C24 C25 H25 120.6 ?
C26 C25 H25 120.6 ?
N21 C26 C25 123.6(4) ?
N21 C26 H26 118.2 ?
C25 C26 H26 118.2 ?
C36 N31 C32 123.8(4) ?
C36 N31 H31 123(2) ?
C32 N31 H31 112(2) ?
N31 C32 C33 117.0(4) ?
N31 C32 C42 115.4(3) ?
C33 C32 C42 127.5(4) ?
C32 C33 C34 120.4(4) ?
C32 C33 H33 119.8 ?
C34 C33 H33 119.8 ?
C35 C34 C33 120.3(4) ?
C35 C34 H34 119.9 ?
C33 C34 H34 119.9 ?
C36 C35 C34 118.7(4) ?
C36 C35 H35 120.7 ?
C34 C35 H35 120.7 ?
N31 C36 C35 119.8(4) ?
N31 C36 H36 120.1 ?
C35 C36 H36 120.1 ?
C46 N41 C42 117.5(3) ?
N41 C42 C43 122.6(4) ?
N41 C42 C32 115.4(3) ?
C43 C42 C32 121.9(4) ?
C44 C43 C42 118.5(4) ?
C44 C43 H43 120.8 ?
C42 C43 H43 120.8 ?
C43 C44 C45 119.1(4) ?
C43 C44 H44 120.5 ?
C45 C44 H44 120.5 ?
C46 C45 C44 118.2(4) ?
C46 C45 H45 120.9 ?
C44 C45 H45 120.9 ?
N41 C46 C45 124.1(4) ?
N41 C46 H46 117.9 ?
C45 C46 H46 117.9 ?
C51 C5 C52 122.1(3) y
C51 C5 C53 119.5(3) y
C52 C5 C53 118.4(4) y
C5 C51 C511 120.9(3) y
C5 C51 C512 122.0(3) y
C511 C51 C512 117.1(3) y
N511 C511 C51 179.0(4) ?
N512 C512 C51 174.8(5) ?
C5 C52 C521 121.9(3) y
C5 C52 C522 123.0(3) y
C521 C52 C522 115.0(3) y
N521 C521 C52 174.0(4) ?
N522 C522 C52 177.7(4) ?
C5 C53 C531 121.2(4) y
C5 C53 C532 122.0(4) y
C531 C53 C532 116.9(3) y
N531 C531 C53 175.7(5) ?
N532 C532 C53 176.0(4) ?

loop_
_geom_bond_atom_site_label_1
_geom_bond_atom_site_label_2
_geom_bond_distance
_geom_bond_publ_flag
N11 C12 1.342(4) ?
N11 C16 1.346(5) ?
N11 H11 0.91(4) ?
C12 C13 1.379(5) ?
C12 C22 1.483(5) ?
C13 C14 1.378(5) ?
C13 H13 0.9500 ?
C14 C15 1.384(6) ?
C14 H14 0.9500 ?
C15 C16 1.357(5) ?
C15 H15 0.9500 ?
C16 H16 0.9500 ?
N21 C26 1.316(5) ?
N21 C22 1.346(5) ?
C22 C23 1.375(5) ?
C23 C24 1.383(6) ?
C23 H23 0.9500 ?
C24 C25 1.364(6) ?
C24 H24 0.9500 ?
C25 C26 1.378(6) ?
C25 H25 0.9500 ?
C26 H26 0.9500 ?
N31 C36 1.340(5) ?
N31 C32 1.353(5) ?
N31 H31 0.90(4) ?
C32 C33 1.375(5) ?
C32 C42 1.466(5) ?
C33 C34 1.386(5) ?
C33 H33 0.9500 ?
C34 C35 1.371(6) ?
C34 H34 0.9500 ?
C35 C36 1.368(6) ?
C35 H35 0.9500 ?
C36 H36 0.9500 ?
N41 C46 1.317(5) ?
N41 C42 1.341(5) ?
C42 C43 1.392(5) ?
C43 C44 1.375(5) ?
C43 H43 0.9500 ?
C44 C45 1.379(6) ?
C44 H44 0.9500 ?
C45 C46 1.378(5) ?
C45 H45 0.9500 ?
C46 H46 0.9500 ?
C5 C51 1.411(5) y
C5 C52 1.413(5) y
C5 C53 1.433(5) y
C51 C511 1.413(5) y
C51 C512 1.439(5) y
C52 C521 1.428(5) y
C52 C522 1.410(5) y
C53 C531 1.428(6) y
C53 C532 1.437(6) y
C511 N511 1.136(4) y
C512 N512 1.140(5) y
C521 N521 1.155(5) y
C522 N522 1.153(5) y
C531 N531 1.129(5) y
C532 N532 1.121(5) y

loop_
_geom_hbond_atom_site_label_D
_geom_hbond_atom_site_label_H
_geom_hbond_atom_site_label_A
_geom_hbond_site_symmetry_A
_geom_hbond_distance_DH
_geom_hbond_distance_HA
_geom_hbond_distance_DA
_geom_hbond_angle_DHA
_geom_hbond_publ_flag
N11 H11 N21 . 0.91(3) 2.15(3) 2.621(4) 111(3) y
N11 H11 N511 . 0.91(3) 2.08(4) 2.874(5) 145(3) y
N31 H31 N41 . 0.91(4) 2.14(3) 2.627(4) 113(3) y
N31 H31 N522 . 0.91(4) 2.15(4) 2.888(5) 138(3) y
C16 H16 N532 . 0.95 2.56 3.472(6) 162 y
C34 H34 N522 4_576 0.95 2.62 3.391(5) 139 y

loop_
_geom_torsion_atom_site_label_1
_geom_torsion_atom_site_label_2
_geom_torsion_atom_site_label_3
_geom_torsion_atom_site_label_4
_geom_torsion
_geom_torsion_publ_flag
C16 N11 C12 C13 -1.6(5) ?
C16 N11 C12 C22 -179.5(3) ?
N11 C12 C13 C14 -0.1(5) ?
C22 C12 C13 C14 177.6(4) ?
C12 C13 C14 C15 1.4(6) ?
C13 C14 C15 C16 -1.0(6) ?
C12 N11 C16 C15 2.0(5) ?
C14 C15 C16 N11 -0.7(6) ?
C26 N21 C22 C23 0.1(6) ?
C26 N21 C22 C12 177.5(3) ?
N11 C12 C22 N21 -10.0(5) ?
C13 C12 C22 N21 172.3(4) ?
N11 C12 C22 C23 167.4(3) ?
C13 C12 C22 C23 -10.3(6) ?
N21 C22 C23 C24 1.5(6) ?
C12 C22 C23 C24 -175.8(3) ?
C22 C23 C24 C25 -1.6(6) ?
C23 C24 C25 C26 0.4(6) ?
C22 N21 C26 C25 -1.4(6) ?
C24 C25 C26 N21 1.3(7) ?
C36 N31 C32 C33 -1.0(5) ?
C36 N31 C32 C42 -179.3(3) ?
N31 C32 C33 C34 1.1(5) ?
C42 C32 C33 C34 179.1(4) ?
C32 C33 C34 C35 0.2(6) ?
C33 C34 C35 C36 -1.6(6) ?
C32 N31 C36 C35 -0.4(6) ?
C34 C35 C36 N31 1.7(6) ?
C46 N41 C42 C43 -1.2(5) ?
C46 N41 C42 C32 177.3(3) ?
N31 C32 C42 N41 7.0(5) ?
C33 C32 C42 N41 -171.0(4) ?
N31 C32 C42 C43 -174.5(3) ?
C33 C32 C42 C43 7.4(6) ?
N41 C42 C43 C44 2.3(6) ?
C32 C42 C43 C44 -176.1(4) ?
C42 C43 C44 C45 -2.3(6) ?
C43 C44 C45 C46 1.4(6) ?
C42 N41 C46 C45 0.2(6) ?
C44 C45 C46 N41 -0.4(6) ?
C51 C5 C52 C521 26.5(6) y
C51 C5 C52 C522 -150.5(4) y
C52 C5 C53 C531 28.8(6) y
C52 C5 C53 C532 -152.2(4) y
C53 C5 C51 C511 25.5(6) y
C53 C5 C51 C512 -156.0(4) y
C51 C5 C53 C531 -153.1(4) y
C51 C5 C53 C532 25.9(6) y
C52 C5 C51 C511 -156.5(4) y
C52 C5 C51 C512 22.0(6) y
C53 C5 C52 C521 -155.5(4) y
C53 C5 C52 C522 27.5(6) y

_cod_database_fobs_code 2240668
